data_4115864
loop_
_publ_author_name
'Fu Qiang Huang'
'Paul Brazis'
'Carl R. Kannewurf'
'James A. Ibers'

_publ_section_title
;
 Syntheses, Structures, Physical Properties, and Theoretical Study of
 LaCu0.40Te2, NdCu0.37Te2, SmCu0.34Te2, GdCu0.33Te2, and DyCu0.32Te2
;
_journal_name_full 'Journal of the American Chemical Society'
_journal_page_first 80
_journal_page_last 86
_journal_paper_doi 10.1021/ja9919635
_journal_volume 122
_journal_year 2000
_chemical_formula_sum 'Cu0.37 Nd Te2'
_chemical_formula_weight 423.03
_chemical_name_systematic
; 
 ? 
;
_space_group_IT_number 57
_symmetry_cell_setting orthorhombic
_symmetry_space_group_name_Hall '-P 2c 2b'
_symmetry_space_group_name_H-M 'P b c m'
_atom_sites_solution_hydrogens geom
_atom_sites_solution_primary direct
_atom_sites_solution_secondary difmap
_audit_creation_method SHELXL-97
_cell_angle_alpha 90.00
_cell_angle_beta 90.00
_cell_angle_gamma 90.00
_cell_formula_units_Z 4
_cell_length_a 7.6349(7)
_cell_length_b 8.3980(8)
_cell_length_c 6.1838(6)
_cell_measurement_temperature 153(2)
_cell_volume 396.49(7)
_computing_cell_refinement 'SAINT-Plus version 5.101 (Bruker, 1997)'
_computing_data_collection 'SMART version 5.101 (Bruker, 1997)'
_computing_data_reduction 'SAINT-Plus version 5.101 (Bruker, 1997)'
_computing_molecular_graphics 'SHELXTL-97 (Sheldrick, 1997)'
_computing_publication_material 'SHELXTL-97 (Sheldrick, 1997)'
_computing_structure_refinement 'SHELXL-97 (Sheldrick, 1997)'
_computing_structure_solution 'SHELXS-97 (Sheldrick, 1990)'
_diffrn_ambient_temperature 153(2)
_diffrn_measured_fraction_theta_full 0.937
_diffrn_measured_fraction_theta_max 0.937
_diffrn_measurement_device_type 'Bruker Smart 1000 CCD'
_diffrn_measurement_method /w
_diffrn_radiation_monochromator graphite
_diffrn_radiation_source 'fine-focus sealed tube'
_diffrn_radiation_type MoK\a
_diffrn_radiation_wavelength 0.71073
_diffrn_reflns_av_R_equivalents 0.0271
_diffrn_reflns_av_sigmaI/netI 0.0142
_diffrn_reflns_limit_h_max 9
_diffrn_reflns_limit_h_min -9
_diffrn_reflns_limit_k_max 11
_diffrn_reflns_limit_k_min -11
_diffrn_reflns_limit_l_max 8
_diffrn_reflns_limit_l_min -8
_diffrn_reflns_number 3333
_diffrn_reflns_theta_full 28.58
_diffrn_reflns_theta_max 28.58
_diffrn_reflns_theta_min 2.67
_diffrn_standards_decay_% <2
_exptl_absorpt_coefficient_mu 29.199
_exptl_absorpt_correction_T_max 0.437
_exptl_absorpt_correction_T_min 0.122
_exptl_absorpt_correction_type numerical
_exptl_absorpt_process_details 'face indexed (Sheldrick, 1997)'
_exptl_crystal_colour black
_exptl_crystal_density_diffrn 7.087
_exptl_crystal_description needle
_exptl_crystal_F_000 699
_exptl_crystal_size_max 0.2
_exptl_crystal_size_mid 0.042
_exptl_crystal_size_min 0.030
_refine_diff_density_max 1.837
_refine_diff_density_min -1.898
_refine_diff_density_rms 0.310
_refine_ls_extinction_coef 0.0012(3)
_refine_ls_extinction_expression Fc^*^=kFc[1+0.001xFc^2^\l^3^/sin(2\q)]^-1/4^
_refine_ls_extinction_method SHELXL
_refine_ls_goodness_of_fit_ref 1.215
_refine_ls_hydrogen_treatment mixed
_refine_ls_matrix_type full
_refine_ls_number_parameters 29
_refine_ls_number_reflns 522
_refine_ls_number_restraints 0
_refine_ls_restrained_S_all 1.215
_refine_ls_R_factor_all 0.0208
_refine_ls_R_factor_gt 0.0199
_refine_ls_shift/su_max 0.001
_refine_ls_shift/su_mean 0.000
_refine_ls_structure_factor_coef Fsqd
_refine_ls_weighting_details
; calc 
 [1.00000+0.00000exp(0.00(sin\q/\l)^2^)]/ 
   [\s^2^(Fo^2^)+0.0000+0.0000*P+(0.0300P)^2^+0.0000sin\q/\l] 
 where P = 1.00000Fo^2^ + 0.00000Fc^2^ 
;
_refine_ls_weighting_scheme calc
_refine_ls_wR_factor_gt 0.0484
_refine_ls_wR_factor_ref 0.0488
_reflns_number_gt 503
_reflns_number_total 522
_reflns_threshold_expression >2sigma(I)
_cod_data_source_file ja9919635_4.cif
_cod_data_source_block nd
_cod_database_code 4115864

loop_
_symmetry_equiv_pos_as_xyz
'x, y, z'
'-x, -y, z+1/2'
'-x, y+1/2, -z+1/2'
'x, -y+1/2, -z'
'-x, -y, -z'
'x, y, -z-1/2'
'x, -y-1/2, z-1/2'
'-x, y-1/2, z'

loop_
_atom_site_label
_atom_site_type_symbol
_atom_site_fract_x
_atom_site_fract_y
_atom_site_fract_z
_atom_site_U_iso_or_equiv
_atom_site_adp_type
_atom_site_occupancy
_atom_site_symmetry_multiplicity
_atom_site_calc_flag
_atom_site_refinement_flags
Nd1 Nd 0.24076(4) 0.56039(4) 0.2500 0.01187(15) Uani 1 2 d S
Cu1 Cu 0.4083(4) 0.2025(4) 0.0709(6) 0.0162(10) Uani 0.186(3) 1 d P
Te1 Te 0.61688(5) 0.40923(4) 0.2500 0.01002(15) Uani 1 2 d S
Te2 Te 0.07876(5) 0.2500 0.0000 0.01135(15) Uani 1 2 d S

loop_
_atom_site_aniso_label
_atom_site_aniso_U_11
_atom_site_aniso_U_22
_atom_site_aniso_U_33
_atom_site_aniso_U_23
_atom_site_aniso_U_13
_atom_site_aniso_U_12
Nd1 0.0160(2) 0.0090(2) 0.0107(2) 0.000 0.000 0.00105(11)
Cu1 0.0131(15) 0.0131(17) 0.0224(18) -0.0072(12) -0.0036(12) 0.0008(10)
Te1 0.0124(2) 0.0092(2) 0.0085(2) 0.000 0.000 0.00092(14)
Te2 0.0116(2) 0.0096(2) 0.0129(2) -0.00246(14) 0.000 0.000

loop_
_atom_type_symbol
_atom_type_description
_atom_type_scat_dispersion_real
_atom_type_scat_dispersion_imag
_atom_type_scat_source
Cu Cu 0.3201 1.2651 'International Tables Vol C Tables 4.2.6.8 and 6.1.1.4'
Te Te -0.5308 1.6751 'International Tables Vol C Tables 4.2.6.8 and 6.1.1.4'
Nd Nd -0.1943 3.0179 'International Tables Vol C Tables 4.2.6.8 and 6.1.1.4'

loop_
_geom_angle_atom_site_label_1
_geom_angle_atom_site_label_2
_geom_angle_atom_site_label_3
_geom_angle
_geom_angle_site_symmetry_1
_geom_angle_site_symmetry_3
Te1 Nd1 Cu1 49.15(5) 3_655 3_655
Te1 Nd1 Cu1 49.15(5) 3_655 8_665
Cu1 Nd1 Cu1 41.36(13) 3_655 8_665
Te1 Nd1 Te1 93.492(12) 3_655 .
Cu1 Nd1 Te1 51.11(6) 3_655 .
Cu1 Nd1 Te1 51.11(6) 8_665 .
Te1 Nd1 Cu1 120.18(5) 3_655 4
Cu1 Nd1 Cu1 97.96(6) 3_655 4
Cu1 Nd1 Cu1 72.83(8) 8_665 4
Te1 Nd1 Cu1 50.36(6) . 4
Te1 Nd1 Cu1 120.18(5) 3_655 7_566
Cu1 Nd1 Cu1 72.83(8) 3_655 7_566
Cu1 Nd1 Cu1 97.96(6) 8_665 7_566
Te1 Nd1 Cu1 50.36(6) . 7_566
Cu1 Nd1 Cu1 75.76(12) 4 7_566
Te1 Nd1 Te2 151.408(5) 3_655 .
Cu1 Nd1 Te2 142.45(6) 3_655 .
Cu1 Nd1 Te2 117.34(6) 8_665 .
Te1 Nd1 Te2 91.354(12) . .
Cu1 Nd1 Te2 46.82(5) 4 .
Cu1 Nd1 Te2 84.01(6) 7_566 .
Te1 Nd1 Te2 151.408(5) 3_655 6_556
Cu1 Nd1 Te2 117.34(6) 3_655 6_556
Cu1 Nd1 Te2 142.45(6) 8_665 6_556
Te1 Nd1 Te2 91.354(12) . 6_556
Cu1 Nd1 Te2 84.01(6) 4 6_556
Cu1 Nd1 Te2 46.82(5) 7_566 6_556
Te2 Nd1 Te2 56.367(8) . 6_556
Te1 Nd1 Te1 79.176(10) 3_655 5_666
Cu1 Nd1 Te1 49.89(6) 3_655 5_666
Cu1 Nd1 Te1 91.15(6) 8_665 5_666
Te1 Nd1 Te1 74.275(10) . 5_666
Cu1 Nd1 Te1 119.98(6) 4 5_666
Cu1 Nd1 Te1 49.05(6) 7_566 5_666
Te2 Nd1 Te1 129.122(11) . 5_666
Te2 Nd1 Te1 75.080(9) 6_556 5_666
Te1 Nd1 Te1 79.177(10) 3_655 5_665
Cu1 Nd1 Te1 91.15(6) 3_655 5_665
Cu1 Nd1 Te1 49.89(6) 8_665 5_665
Te1 Nd1 Te1 74.275(10) . 5_665
Cu1 Nd1 Te1 49.05(6) 4 5_665
Cu1 Nd1 Te1 119.98(6) 7_566 5_665
Te2 Nd1 Te1 75.080(9) . 5_665
Te2 Nd1 Te1 129.122(11) 6_556 5_665
Te1 Nd1 Te1 140.292(19) 5_666 5_665
Te1 Nd1 Te2 78.733(11) 3_655 5_565
Cu1 Nd1 Te2 127.88(6) 3_655 5_565
Cu1 Nd1 Te2 106.43(6) 8_665 5_565
Te1 Nd1 Te2 150.663(7) . 5_565
Cu1 Nd1 Te2 109.55(6) 4 5_565
Cu1 Nd1 Te2 155.54(5) 7_566 5_565
Te2 Nd1 Te2 83.316(9) . 5_565
Te2 Nd1 Te2 109.050(11) 6_556 5_565
Te1 Nd1 Te2 130.389(12) 5_666 5_565
Te1 Nd1 Te2 76.479(10) 5_665 5_565
Te1 Nd1 Te2 78.733(11) 3_655 2_565
Cu1 Nd1 Te2 106.43(6) 3_655 2_565
Cu1 Nd1 Te2 127.88(6) 8_665 2_565
Te1 Nd1 Te2 150.663(7) . 2_565
Cu1 Nd1 Te2 155.54(5) 4 2_565
Cu1 Nd1 Te2 109.55(6) 7_566 2_565
Te2 Nd1 Te2 109.050(11) . 2_565
Te2 Nd1 Te2 83.316(9) 6_556 2_565
Te1 Nd1 Te2 76.479(10) 5_666 2_565
Te1 Nd1 Te2 130.389(12) 5_665 2_565
Te2 Nd1 Te2 55.906(10) 5_565 2_565
Cu1 Cu1 Cu1 137.7(3) 4 6_556
Cu1 Cu1 Te2 76.73(8) 4 .
Cu1 Cu1 Te2 99.77(8) 6_556 .
Cu1 Cu1 Te1 82.3(2) 4 .
Cu1 Cu1 Te1 64.83(8) 6_556 .
Te2 Cu1 Te1 124.37(12) . .
Cu1 Cu1 Te1 156.2(4) 4 3_645
Cu1 Cu1 Te1 65.85(7) 6_556 3_645
Te2 Cu1 Te1 98.10(10) . 3_645
Te1 Cu1 Te1 118.44(12) . 3_645
Cu1 Cu1 Te1 72.0(2) 4 7_565
Cu1 Cu1 Te1 137.04(7) 6_556 7_565
Te2 Cu1 Te1 120.05(12) . 7_565
Te1 Cu1 Te1 100.52(10) . 7_565
Te1 Cu1 Te1 91.51(9) 3_645 7_565
Cu1 Cu1 Nd1 121.15(7) 4 3_645
Cu1 Cu1 Nd1 69.32(6) 6_556 3_645
Te2 Cu1 Nd1 161.91(13) . 3_645
Te1 Cu1 Nd1 65.21(7) . 3_645
Te1 Cu1 Nd1 64.53(7) 3_645 3_645
Te1 Cu1 Nd1 67.97(7) 7_565 3_645
Cu1 Cu1 Cu1 123.2(4) 4 7_566
Cu1 Cu1 Cu1 14.48(10) 6_556 7_566
Te2 Cu1 Cu1 97.22(8) . 7_566
Te1 Cu1 Cu1 54.65(9) . 7_566
Te1 Cu1 Cu1 80.30(11) 3_645 7_566
Te1 Cu1 Cu1 142.66(7) 7_565 7_566
Nd1 Cu1 Cu1 75.71(7) 3_645 7_566
Cu1 Cu1 Cu1 27.8(2) 4 7_565
Cu1 Cu1 Cu1 165.52(10) 6_556 7_565
Te2 Cu1 Cu1 78.29(8) . 7_565
Te1 Cu1 Cu1 104.18(13) . 7_565
Te1 Cu1 Cu1 128.58(14) 3_645 7_565
Te1 Cu1 Cu1 51.53(6) 7_565 7_565
Nd1 Cu1 Cu1 115.92(7) 3_645 7_565
Cu1 Cu1 Cu1 151.0(2) 7_566 7_565
Cu1 Cu1 Nd1 90.3(3) 4 7_565
Cu1 Cu1 Nd1 127.88(6) 6_556 7_565
Te2 Cu1 Nd1 67.43(7) . 7_565
Te1 Cu1 Nd1 163.48(13) . 7_565
Te1 Cu1 Nd1 66.53(6) 3_645 7_565
Te1 Cu1 Nd1 63.05(6) 7_565 7_565
Nd1 Cu1 Nd1 107.17(8) 3_645 7_565
Cu1 Cu1 Nd1 139.93(12) 7_566 7_565
Cu1 Cu1 Nd1 64.93(8) 7_565 7_565
Cu1 Cu1 Nd1 69.6(3) 4 .
Cu1 Cu1 Nd1 71.28(6) 6_556 .
Te2 Cu1 Nd1 63.83(6) . .
Te1 Cu1 Nd1 60.60(6) . .
Te1 Cu1 Nd1 129.43(12) 3_645 .
Te1 Cu1 Nd1 138.94(12) 7_565 .
Nd1 Cu1 Nd1 122.36(9) 3_645 .
Cu1 Cu1 Nd1 58.08(9) 7_566 .
Cu1 Cu1 Nd1 95.33(13) 7_565 .
Nd1 Cu1 Nd1 130.21(9) 7_565 .
Cu1 Cu1 Te2 117.4(2) 4 6_556
Cu1 Cu1 Te2 43.83(5) 6_556 6_556
Te2 Cu1 Te2 55.94(6) . 6_556
Te1 Cu1 Te2 92.25(9) . 6_556
Te1 Cu1 Te2 75.83(8) 3_645 6_556
Te1 Cu1 Te2 165.26(11) 7_565 6_556
Nd1 Cu1 Te2 111.79(10) 3_645 6_556
Cu1 Cu1 Te2 43.48(5) 7_566 6_556
Cu1 Cu1 Te2 132.17(8) 7_565 6_556
Nd1 Cu1 Te2 104.26(8) 7_565 6_556
Nd1 Cu1 Te2 54.56(5) . 6_556
Cu1 Cu1 Cu1 115.7(3) 4 5_655
Cu1 Cu1 Cu1 103.42(11) 6_556 5_655
Te2 Cu1 Cu1 117.39(13) . 5_655
Te1 Cu1 Cu1 118.16(13) . 5_655
Te1 Cu1 Cu1 45.81(7) 3_645 5_655
Te1 Cu1 Cu1 45.70(7) 7_565 5_655
Nd1 Cu1 Cu1 54.77(7) 3_645 5_655
Cu1 Cu1 Cu1 116.72(16) 7_566 5_655
Cu1 Cu1 Cu1 90.01(12) 7_565 5_655
Nd1 Cu1 Cu1 52.40(7) 7_565 5_655
Nd1 Cu1 Cu1 174.66(16) . 5_655
Te2 Cu1 Cu1 121.23(14) 6_556 5_655
Cu1 Cu1 Te1 16.6(2) 4 5_665
Cu1 Cu1 Te1 121.28(5) 6_556 5_665
Te2 Cu1 Te1 74.41(7) . 5_665
Te1 Cu1 Te1 71.49(7) . 5_665
Te1 Cu1 Te1 170.06(11) 3_645 5_665
Te1 Cu1 Te1 86.82(9) 7_565 5_665
Nd1 Cu1 Te1 123.44(9) 3_645 5_665
Cu1 Cu1 Te1 106.82(13) 7_566 5_665
Cu1 Cu1 Te1 44.27(10) 7_565 5_665
Nd1 Cu1 Te1 104.12(9) 7_565 5_665
Nd1 Cu1 Te1 53.46(4) . 5_665
Te2 Cu1 Te1 104.33(7) 6_556 5_665
Cu1 Cu1 Te1 131.72(15) 5_655 5_665
Cu1 Cu1 Nd1 43.69(5) 4 5_665
Cu1 Cu1 Nd1 120.73(5) 6_556 5_665
Te2 Cu1 Nd1 120.37(11) . 5_665
Te1 Cu1 Nd1 56.86(6) . 5_665
Te1 Cu1 Nd1 136.42(10) 3_645 5_665
Te1 Cu1 Nd1 53.01(6) 7_565 5_665
Nd1 Cu1 Nd1 77.64(7) 3_645 5_665
Cu1 Cu1 Nd1 111.50(10) 7_566 5_665
Cu1 Cu1 Nd1 51.47(7) 7_565 5_665
Nd1 Cu1 Nd1 108.02(9) 7_565 5_665
Nd1 Cu1 Nd1 88.45(7) . 5_665
Te2 Cu1 Nd1 141.70(8) 6_556 5_665
Cu1 Cu1 Nd1 94.99(11) 5_655 5_665
Te1 Cu1 Nd1 48.08(4) 5_665 5_665
Cu1 Te1 Cu1 50.34(16) . 6_556
Cu1 Te1 Cu1 137.51(5) . 3_655
Cu1 Te1 Cu1 112.92(10) 6_556 3_655
Cu1 Te1 Cu1 112.92(10) . 8_665
Cu1 Te1 Cu1 137.51(5) 6_556 8_665
Cu1 Te1 Cu1 48.29(14) 3_655 8_665
Cu1 Te1 Cu1 25.69(14) . 4
Cu1 Te1 Cu1 73.82(7) 6_556 4
Cu1 Te1 Cu1 124.91(7) 3_655 4
Cu1 Te1 Cu1 88.49(9) 8_665 4
Cu1 Te1 Cu1 73.82(7) . 7_566
Cu1 Te1 Cu1 25.69(14) 6_556 7_566
Cu1 Te1 Cu1 88.49(9) 3_655 7_566
Cu1 Te1 Cu1 124.91(7) 8_665 7_566
Cu1 Te1 Cu1 94.07(13) 4 7_566
Cu1 Te1 Nd1 65.64(7) . 3_645
Cu1 Te1 Nd1 65.64(7) 6_556 3_645
Cu1 Te1 Nd1 151.36(7) 3_655 3_645
Cu1 Te1 Nd1 151.36(7) 8_665 3_645
Cu1 Te1 Nd1 83.11(6) 4 3_645
Cu1 Te1 Nd1 83.11(6) 7_566 3_645
Cu1 Te1 Nd1 73.15(7) . .
Cu1 Te1 Nd1 73.15(7) 6_556 .
Cu1 Te1 Nd1 64.36(6) 3_655 .
Cu1 Te1 Nd1 64.36(6) 8_665 .
Cu1 Te1 Nd1 66.59(6) 4 .
Cu1 Te1 Nd1 66.59(6) 7_566 .
Nd1 Te1 Nd1 134.203(16) 3_645 .
Cu1 Te1 Nd1 130.85(8) . 5_666
Cu1 Te1 Nd1 81.61(8) 6_556 5_666
Cu1 Te1 Nd1 64.41(7) 3_655 5_666
Cu1 Te1 Nd1 109.73(7) 8_665 5_666
Cu1 Te1 Nd1 155.41(7) 4 5_666
Cu1 Te1 Nd1 62.14(7) 7_566 5_666
Nd1 Te1 Nd1 87.580(11) 3_645 5_666
Nd1 Te1 Nd1 105.725(10) . 5_666
Cu1 Te1 Nd1 81.61(8) . 5_665
Cu1 Te1 Nd1 130.85(8) 6_556 5_665
Cu1 Te1 Nd1 109.73(7) 3_655 5_665
Cu1 Te1 Nd1 64.41(7) 8_665 5_665
Cu1 Te1 Nd1 62.14(7) 4 5_665
Cu1 Te1 Nd1 155.41(7) 7_566 5_665
Nd1 Te1 Nd1 87.580(11) 3_645 5_665
Nd1 Te1 Nd1 105.725(10) . 5_665
Nd1 Te1 Nd1 140.292(19) 5_666 5_665
Cu1 Te1 Cu1 139.39(4) . 2_665
Cu1 Te1 Cu1 108.51(7) 6_556 2_665
Cu1 Te1 Cu1 7.20(12) 3_655 2_665
Cu1 Te1 Cu1 55.44(2) 8_665 2_665
Cu1 Te1 Cu1 130.20(7) 4 2_665
Cu1 Te1 Cu1 83.43(8) 7_566 2_665
Nd1 Te1 Cu1 144.82(5) 3_645 2_665
Nd1 Te1 Cu1 66.99(5) . 2_665
Nd1 Te1 Cu1 57.45(5) 5_666 2_665
Nd1 Te1 Cu1 116.02(5) 5_665 2_665
Cu1 Te1 Cu1 108.51(7) . 5_665
Cu1 Te1 Cu1 139.39(4) 6_556 5_665
Cu1 Te1 Cu1 55.44(2) 3_655 5_665
Cu1 Te1 Cu1 7.20(12) 8_665 5_665
Cu1 Te1 Cu1 83.43(8) 4 5_665
Cu1 Te1 Cu1 130.20(7) 7_566 5_665
Nd1 Te1 Cu1 144.82(5) 3_645 5_665
Nd1 Te1 Cu1 66.99(5) . 5_665
Nd1 Te1 Cu1 116.02(5) 5_666 5_665
Nd1 Te1 Cu1 57.45(5) 5_665 5_665
Cu1 Te1 Cu1 62.56(10) 2_665 5_665
Cu1 Te2 Cu1 26.53(15) 4 .
Cu1 Te2 Te2 99.77(8) 4 6_556
Cu1 Te2 Te2 80.23(8) . 6_556
Cu1 Te2 Te2 80.23(8) 4 6
Cu1 Te2 Te2 99.77(8) . 6
Te2 Te2 Te2 180.00(3) 6_556 6
Cu1 Te2 Nd1 65.76(7) 4 .
Cu1 Te2 Nd1 71.04(7) . .
Te2 Te2 Nd1 61.816(4) 6_556 .
Te2 Te2 Nd1 118.184(4) 6 .
Cu1 Te2 Nd1 71.04(7) 4 7_565
Cu1 Te2 Nd1 65.76(7) . 7_565
Te2 Te2 Nd1 118.184(4) 6_556 7_565
Te2 Te2 Nd1 61.816(4) 6 7_565
Nd1 Te2 Nd1 135.598(17) . 7_565
Cu1 Te2 Nd1 124.46(8) 4 5_565
Cu1 Te2 Nd1 150.94(7) . 5_565
Te2 Te2 Nd1 117.953(5) 6_556 5_565
Te2 Te2 Nd1 62.047(5) 6 5_565
Nd1 Te2 Nd1 96.684(9) . 5_565
Nd1 Te2 Nd1 116.270(8) 7_565 5_565
Cu1 Te2 Nd1 150.94(7) 4 3_545
Cu1 Te2 Nd1 124.46(8) . 3_545
Te2 Te2 Nd1 62.047(5) 6_556 3_545
Te2 Te2 Nd1 117.953(5) 6 3_545
Nd1 Te2 Nd1 116.270(8) . 3_545
Nd1 Te2 Nd1 96.684(9) 7_565 3_545
Nd1 Te2 Nd1 84.589(15) 5_565 3_545
Cu1 Te2 Cu1 58.23(7) 4 6_556
Cu1 Te2 Cu1 36.39(11) . 6_556
Te2 Te2 Cu1 43.83(5) 6_556 6_556
Te2 Te2 Cu1 136.17(5) 6 6_556
Nd1 Te2 Cu1 59.16(5) . 6_556
Nd1 Te2 Cu1 89.76(5) 7_565 6_556
Nd1 Te2 Cu1 153.70(5) 5_565 6_556
Nd1 Te2 Cu1 96.63(5) 3_545 6_556
Cu1 Te2 Cu1 36.39(11) 4 7_565
Cu1 Te2 Cu1 58.23(7) . 7_565
Te2 Te2 Cu1 136.17(5) 6_556 7_565
Te2 Te2 Cu1 43.83(5) 6 7_565
Nd1 Te2 Cu1 89.76(5) . 7_565
Nd1 Te2 Cu1 59.16(5) 7_565 7_565
Nd1 Te2 Cu1 96.63(5) 5_565 7_565
Nd1 Te2 Cu1 153.70(5) 3_545 7_565
Cu1 Te2 Cu1 93.69(10) 6_556 7_565

loop_
_geom_bond_atom_site_label_1
_geom_bond_atom_site_label_2
_geom_bond_distance
_geom_bond_site_symmetry_2
Nd1 Te1 3.1247(5) 3_655
Nd1 Cu1 3.135(3) 3_655
Nd1 Cu1 3.135(3) 8_665
Nd1 Te1 3.1397(6) .
Nd1 Cu1 3.232(3) 4
Nd1 Cu1 3.232(3) 7_566
Nd1 Te2 3.2732(4) .
Nd1 Te2 3.2732(4) 6_556
Nd1 Te1 3.2873(3) 5_666
Nd1 Te1 3.2873(3) 5_665
Nd1 Te2 3.2980(5) 5_565
Nd1 Te2 3.2980(5) 2_565
Cu1 Cu1 1.186(7) 4
Cu1 Cu1 2.214(7) 6_556
Cu1 Te2 2.585(3) .
Cu1 Te1 2.603(3) .
Cu1 Te1 2.707(3) 3_645
Cu1 Te1 2.712(3) 7_565
Cu1 Nd1 3.135(3) 3_645
Cu1 Cu1 3.1933(15) 7_566
Cu1 Cu1 3.1933(15) 7_565
Cu1 Nd1 3.232(3) 7_565
Cu1 Te2 3.678(3) 6_556
Cu1 Cu1 3.781(6) 5_655
Cu1 Te1 3.822(3) 5_665
Cu1 Nd1 3.884(3) 5_665
Te1 Cu1 2.603(3) 6_556
Te1 Cu1 2.707(3) 3_655
Te1 Cu1 2.707(3) 8_665
Te1 Cu1 2.712(3) 4
Te1 Cu1 2.712(3) 7_566
Te1 Nd1 3.1247(5) 3_645
Te1 Nd1 3.2873(3) 5_666
Te1 Nd1 3.2873(3) 5_665
Te1 Cu1 3.822(3) 2_665
Te1 Cu1 3.822(3) 5_665
Te2 Cu1 2.585(3) 4
Te2 Te2 3.0919(3) 6_556
Te2 Te2 3.0919(3) 6
Te2 Nd1 3.2732(4) 7_565
Te2 Nd1 3.2980(5) 5_565
Te2 Nd1 3.2980(5) 3_545
Te2 Cu1 3.678(3) 6_556
Te2 Cu1 3.678(3) 7_565
